data_2106193
loop_
_publ_author_name
'Mathern, G.'
'Weiss, R.'

_publ_section_title
;
 Structure des complexes peroxydiques des metaux de transition. III.
 structure cristalline du tetraperoxoniobate de potassium et de magnesium
 a sept molecules d'eau, K Mg Nb (O2)4 (H2 O)7
;
_journal_coden_ASTM ACBCAR
_journal_issue 8
_journal_name_full
;
 Acta Crystallographica, Section B: Structural Crystallography and
 Crystal Chemistry
;
_journal_page_first 1598
_journal_page_last 1609
_journal_paper_doi 10.1107/s0567740871004412
_journal_volume 27
_journal_year 1971
_chemical_formula_sum 'H14 K Mg Nb O15'
_chemical_name_systematic 'K Mg (Nb (O2)4) (H2 O)7'
_space_group_IT_number 14
_symmetry_space_group_name_Hall '-P 2ybc'
_symmetry_space_group_name_H-M 'P 1 21/c 1'
_cell_angle_alpha 90
_cell_angle_beta 141.2
_cell_angle_gamma 90
_cell_formula_units_Z 4
_cell_length_a 11.95
_cell_length_b 12.19
_cell_length_c 14.08
_cell_volume 1285.190
_cod_data_source_file Mathern_ACBCAR_1971_80.cif
_cod_data_source_block H14K1Mg1Nb1O15
_cod_depositor_comments
;
 Marking attached hydrogen atoms.

 Antanas Vaitkus,
 2017-11-23
;
_cod_original_cell_volume 1285.19
_cod_original_formula_sum 'H14 K1 Mg1 Nb1 O15'
_cod_database_code 2106193

loop_
_symmetry_equiv_pos_as_xyz
x,y,z
-x,y+1/2,-z+1/2
-x,-y,-z
x,-y-1/2,z-1/2

loop_
_atom_site_label
_atom_site_type_symbol
_atom_site_fract_x
_atom_site_fract_y
_atom_site_fract_z
_atom_site_occupancy
_atom_site_U_iso_or_equiv
_atom_site_attached_hydrogens
K1 K+1 -0.05408 0.05717 0.17005 1 0.0 0
Mg1 Mg+2 0.5 0 0 1 0.0 0
Mg2 Mg+2 0.5 0 0.5 1 0.0 0
Nb1 Nb+5 0.1194 0.24494 0.04154 1 0.0 0
O1 O-1 0.20017 0.2402 0.23517 1 0.0 0
O2 O-1 0.00202 0.23236 0.09045 1 0.0 0
O3 O-1 -0.12667 0.24741 -0.17829 1 0.0 0
O4 O-1 0.01715 0.25974 -0.15693 1 0.0 0
O5 O-1 0.1341 0.41359 0.05967 1 0.0 0
O6 O-1 0.30149 0.36203 0.13362 1 0.0 0
O7 O-1 0.14357 0.07906 0.04543 1 0.0 0
O8 O-1 0.31077 0.13874 0.12775 1 0.0 0
O9 O-2 0.70014 0.05734 0.21638 1 0.0 2
O10 O-2 0.735 0.0401 0.7245 1 0.0 2
O11 O-2 0.31606 0.10073 -0.05804 1 0.0 2
O12 O-2 0.35746 0.11741 0.47763 1 0.0 2
O13 O-2 0.56065 0.12504 -0.06025 1 0.0 2
O14 O-2 0.55995 0.11895 0.43735 1 0.0 2
O15 O-2 0.88349 0.42446 0.08647 1 0.0 2
